data_4308126
loop_
_publ_author_name
'Karrie-Ann Kubatko'
'Tori Z. Forbes'
'Amanda L. Klingensmith'
'Peter C. Burns'

_publ_section_title
;
Expanding the Crystal Chemistry of Uranyl Peroxides: Synthesis and
Structures of Di- and Triperoxodioxouranium(VI) Complexes
;
_journal_name_full 'Inorganic Chemistry'
_journal_page_first 3657
_journal_page_last 3662
_journal_paper_doi 10.1021/ic070118h
_journal_volume 46
_journal_year 2007
_chemical_formula_sum 'Ca2 H18 O17 U'
_chemical_formula_weight 608.32
_chemical_name_systematic
; 
 ? 
;
_space_group_IT_number 60
_symmetry_cell_setting orthorhombic
_symmetry_space_group_name_Hall '-P 2n 2ab'
_symmetry_space_group_name_H-M 'P b c n'
_atom_sites_solution_primary direct
_atom_sites_solution_secondary difmap
_audit_creation_method SHELXL-97
_cell_angle_alpha 90.00
_cell_angle_beta 90.00
_cell_angle_gamma 90.00
_cell_formula_units_Z 4
_cell_length_a 9.576(3)
_cell_length_b 12.172(3)
_cell_length_c 12.314(2)
_cell_measurement_temperature 293(2)
_cell_volume 1435.3(6)
_computing_structure_refinement 'SHELXL-97 (Sheldrick, 1997)'
_computing_structure_solution 'SHELXS-97 (Sheldrick, 1990)'
_diffrn_ambient_temperature 293(2)
_diffrn_measured_fraction_theta_full 0.896
_diffrn_measured_fraction_theta_max 0.896
_diffrn_measurement_device_type 'Bruker APEX CCD area-detector'
_diffrn_measurement_method '\f and \w'
_diffrn_radiation_monochromator graphite
_diffrn_radiation_source 'fine-focus sealed tube'
_diffrn_radiation_type MoK\a
_diffrn_radiation_wavelength 0.71073
_diffrn_reflns_av_R_equivalents 0.1456
_diffrn_reflns_av_sigmaI/netI 0.3698
_diffrn_reflns_limit_h_max 15
_diffrn_reflns_limit_h_min -10
_diffrn_reflns_limit_k_max 16
_diffrn_reflns_limit_k_min -19
_diffrn_reflns_limit_l_max 13
_diffrn_reflns_limit_l_min -16
_diffrn_reflns_number 7894
_diffrn_reflns_theta_full 34.53
_diffrn_reflns_theta_max 34.53
_diffrn_reflns_theta_min 2.71
_exptl_absorpt_coefficient_mu 12.107
_exptl_absorpt_correction_T_max 0.55
_exptl_absorpt_correction_T_min 0.11
_exptl_absorpt_correction_type empirical
_exptl_absorpt_process_details 'via \y-scan (SHELXTL-NT; Bruker, 1998)'
_exptl_crystal_colour yellow
_exptl_crystal_density_diffrn 2.815
_exptl_crystal_density_method 'not measured'
_exptl_crystal_description acicular
_exptl_crystal_F_000 1144
_exptl_crystal_size_max 0.18
_exptl_crystal_size_mid 0.10
_exptl_crystal_size_min 0.05
_refine_diff_density_max 1.173
_refine_diff_density_min -1.070
_refine_diff_density_rms 0.233
_refine_ls_extinction_method none
_refine_ls_goodness_of_fit_ref 0.460
_refine_ls_hydrogen_treatment none
_refine_ls_matrix_type full
_refine_ls_number_parameters 89
_refine_ls_number_reflns 2738
_refine_ls_number_restraints 0
_refine_ls_restrained_S_all 0.460
_refine_ls_R_factor_all 0.1670
_refine_ls_R_factor_gt 0.0397
_refine_ls_shift/su_max 0.000
_refine_ls_shift/su_mean 0.000
_refine_ls_structure_factor_coef Fsqd
_refine_ls_weighting_details 'calc w=1/[\s^2^(Fo^2^)+(0.0314P)^2^+0.0000P] where P=(Fo^2^+2Fc^2^)/3'
_refine_ls_weighting_scheme calc
_refine_ls_wR_factor_gt 0.0671
_refine_ls_wR_factor_ref 0.0959
_reflns_number_gt 836
_reflns_number_total 2738
_reflns_threshold_expression >2sigma(I)
_cod_data_source_file ic070118hsi20070123_024356.cif
_cod_data_source_block
;
;
_cod_original_cell_volume 1435.4(6)
_cod_original_formula_sum 'H18 O17 Ca2 U'
_cod_database_code 4308126

loop_
_symmetry_equiv_pos_as_xyz
'x, y, z'
'-x+1/2, -y+1/2, z+1/2'
'-x, y, -z+1/2'
'x+1/2, -y+1/2, -z'
'-x, -y, -z'
'x-1/2, y-1/2, -z-1/2'
'x, -y, z-1/2'
'-x-1/2, y-1/2, z'

loop_
_atom_site_label
_atom_site_type_symbol
_atom_site_fract_x
_atom_site_fract_y
_atom_site_fract_z
_atom_site_U_iso_or_equiv
_atom_site_adp_type
_atom_site_occupancy
_atom_site_symmetry_multiplicity
_atom_site_calc_flag
_atom_site_refinement_flags
_atom_site_disorder_assembly
_atom_site_disorder_group
U1 U 0.5000 0.14563(4) 0.7500 0.01649(12) Uani 1 2 d S . .
Ca1 Ca 0.8178(2) 0.45991(18) 1.01725(18) 0.0227(5) Uani 1 1 d . . .
O1 O 0.6859(7) 0.1416(6) 0.7123(5) 0.0231(17) Uani 1 1 d . . .
O2 O 0.4535(7) 0.1102(6) 0.5717(6) 0.027(2) Uani 1 1 d . . .
O3 O 0.4775(10) 0.0033(5) 0.6285(6) 0.028(2) Uani 1 1 d . . .
O4 O 0.5175(12) 0.3248(5) 0.8107(5) 0.029(2) Uani 1 1 d . . .
O5 O 0.7702(9) 0.8815(6) 0.6098(7) 0.044(2) Uani 1 1 d . . .
O6 O 0.6957(9) 0.7804(6) 0.9268(6) 0.040(2) Uani 1 1 d . . .
O7 O 0.5826(8) 0.3832(7) 1.0664(7) 0.041(2) Uani 1 1 d . . .
O8 O 0.6580(7) 0.5083(6) 0.8635(5) 0.0263(19) Uani 1 1 d . . .
O9 O 0.5000 0.7895(12) 0.7500 0.095(5) Uiso 1 2 d S . .

loop_
_atom_site_aniso_label
_atom_site_aniso_U_11
_atom_site_aniso_U_22
_atom_site_aniso_U_33
_atom_site_aniso_U_23
_atom_site_aniso_U_13
_atom_site_aniso_U_12
U1 0.01774(19) 0.0173(2) 0.0144(3) 0.000 0.0005(5) 0.000
Ca1 0.0208(10) 0.0251(12) 0.0224(14) 0.0005(11) -0.0013(10) 0.0024(9)
O1 0.020(3) 0.026(4) 0.023(5) 0.003(4) 0.000(3) -0.003(4)
O2 0.023(4) 0.028(5) 0.030(5) -0.003(4) -0.001(3) -0.004(3)
O3 0.034(6) 0.020(4) 0.031(4) 0.002(3) 0.004(4) 0.004(4)
O4 0.045(6) 0.021(4) 0.022(4) -0.009(3) 0.007(5) 0.001(4)
O5 0.045(6) 0.030(5) 0.055(6) 0.012(5) -0.014(5) 0.007(4)
O6 0.041(5) 0.032(5) 0.047(6) -0.019(4) -0.012(4) 0.007(4)
O7 0.021(4) 0.056(6) 0.048(6) 0.021(5) -0.006(4) -0.005(4)
O8 0.025(5) 0.038(5) 0.016(4) 0.002(4) -0.005(3) -0.008(3)

loop_
_atom_type_symbol
_atom_type_description
_atom_type_scat_dispersion_real
_atom_type_scat_dispersion_imag
_atom_type_scat_source
O O 0.0106 0.0060 'International Tables Vol C Tables 4.2.6.8 and 6.1.1.4'
Ca Ca 0.2262 0.3064 'International Tables Vol C Tables 4.2.6.8 and 6.1.1.4'
U U -9.6767 9.6646 'International Tables Vol C Tables 4.2.6.8 and 6.1.1.4'
H H 0.0000 0.0000 'International Tables Vol C Tables 4.2.6.8 and 6.1.1.4'

loop_
_geom_angle_atom_site_label_1
_geom_angle_atom_site_label_2
_geom_angle_atom_site_label_3
_geom_angle
_geom_angle_site_symmetry_1
_geom_angle_site_symmetry_3
_geom_angle_publ_flag
O1 U1 O1 176.9(5) . 3_656 ?
O1 U1 O2 86.6(3) . . ?
O1 U1 O2 92.8(3) 3_656 . ?
O1 U1 O2 92.8(3) . 3_656 ?
O1 U1 O2 86.6(3) 3_656 3_656 ?
O2 U1 O2 158.2(4) . 3_656 ?
O1 U1 O3 84.6(3) . . ?
O1 U1 O3 93.1(3) 3_656 . ?
O2 U1 O3 38.1(2) . . ?
O2 U1 O3 120.1(3) 3_656 . ?
O1 U1 O3 93.1(3) . 3_656 ?
O1 U1 O3 84.6(3) 3_656 3_656 ?
O2 U1 O3 120.1(3) . 3_656 ?
O2 U1 O3 38.1(2) 3_656 3_656 ?
O3 U1 O3 82.2(3) . 3_656 ?
O1 U1 O4 92.1(4) . . ?
O1 U1 O4 90.8(4) 3_656 . ?
O2 U1 O4 120.2(2) . . ?
O2 U1 O4 81.5(2) 3_656 . ?
O3 U1 O4 158.2(2) . . ?
O3 U1 O4 119.6(2) 3_656 . ?
O1 U1 O4 90.8(4) . 3_656 ?
O1 U1 O4 92.1(3) 3_656 3_656 ?
O2 U1 O4 81.5(2) . 3_656 ?
O2 U1 O4 120.2(2) 3_656 3_656 ?
O3 U1 O4 119.6(2) . 3_656 ?
O3 U1 O4 158.2(2) 3_656 3_656 ?
O4 U1 O4 38.7(3) . 3_656 ?
O1 U1 Ca1 47.1(2) . 2_654 ?
O1 U1 Ca1 131.4(2) 3_656 2_654 ?
O2 U1 Ca1 42.23(18) . 2_654 ?
O2 U1 Ca1 127.25(18) 3_656 2_654 ?
O3 U1 Ca1 42.0(2) . 2_654 ?
O3 U1 Ca1 101.77(19) 3_656 2_654 ?
O4 U1 Ca1 124.1(2) . 2_654 ?
O4 U1 Ca1 96.58(19) 3_656 2_654 ?
O1 U1 Ca1 131.4(2) . 4_457 ?
O1 U1 Ca1 47.1(2) 3_656 4_457 ?
O2 U1 Ca1 127.25(18) . 4_457 ?
O2 U1 Ca1 42.23(18) 3_656 4_457 ?
O3 U1 Ca1 101.77(19) . 4_457 ?
O3 U1 Ca1 42.0(2) 3_656 4_457 ?
O4 U1 Ca1 96.6(2) . 4_457 ?
O4 U1 Ca1 124.1(2) 3_656 4_457 ?
Ca1 U1 Ca1 138.10(7) 2_654 4_457 ?
O1 U1 O8 134.8(2) . 6_557 ?
O1 U1 O8 43.4(2) 3_656 6_557 ?
O2 U1 O8 54.2(2) . 6_557 ?
O2 U1 O8 115.1(2) 3_656 6_557 ?
O3 U1 O8 51.0(3) . 6_557 ?
O3 U1 O8 89.4(2) 3_656 6_557 ?
O4 U1 O8 125.2(3) . 6_557 ?
O4 U1 O8 103.1(3) 3_656 6_557 ?
Ca1 U1 O8 88.22(11) 2_654 6_557 ?
Ca1 U1 O8 74.17(10) 4_457 6_557 ?
O1 U1 O8 43.4(2) . 8_755 ?
O1 U1 O8 134.8(2) 3_656 8_755 ?
O2 U1 O8 115.1(2) . 8_755 ?
O2 U1 O8 54.2(2) 3_656 8_755 ?
O3 U1 O8 89.4(2) . 8_755 ?
O3 U1 O8 51.0(3) 3_656 8_755 ?
O4 U1 O8 103.1(3) . 8_755 ?
O4 U1 O8 125.2(3) 3_656 8_755 ?
Ca1 U1 O8 74.17(10) 2_654 8_755 ?
Ca1 U1 O8 88.22(11) 4_457 8_755 ?
O8 U1 O8 129.7(2) 6_557 8_755 ?
O5 Ca1 O3 113.6(3) 2_665 6_667 ?
O5 Ca1 O3 82.4(3) 2_665 2_655 ?
O3 Ca1 O3 82.4(3) 6_667 2_655 ?
O5 Ca1 O2 117.8(3) 2_665 2_655 ?
O3 Ca1 O2 73.3(3) 6_667 2_655 ?
O3 Ca1 O2 35.7(2) 2_655 2_655 ?
O5 Ca1 O6 156.1(3) 2_665 8_755 ?
O3 Ca1 O6 83.7(3) 6_667 8_755 ?
O3 Ca1 O6 117.5(3) 2_655 8_755 ?
O2 Ca1 O6 82.0(3) 2_655 8_755 ?
O5 Ca1 O2 78.5(3) 2_665 6_667 ?
O3 Ca1 O2 35.4(2) 6_667 6_667 ?
O3 Ca1 O2 72.1(2) 2_655 6_667 ?
O2 Ca1 O2 84.8(3) 2_655 6_667 ?
O6 Ca1 O2 118.7(3) 8_755 6_667 ?
O5 Ca1 O8 87.4(3) 2_665 . ?
O3 Ca1 O8 76.9(3) 6_667 . ?
O3 Ca1 O8 151.0(3) 2_655 . ?
O2 Ca1 O8 146.8(3) 2_655 . ?
O6 Ca1 O8 80.4(3) 8_755 . ?
O2 Ca1 O8 79.3(2) 6_667 . ?
O5 Ca1 O7 82.5(3) 2_665 . ?
O3 Ca1 O7 145.8(3) 6_667 . ?
O3 Ca1 O7 130.9(3) 2_655 . ?
O2 Ca1 O7 127.4(2) 2_655 . ?
O6 Ca1 O7 74.4(3) 8_755 . ?
O2 Ca1 O7 147.6(3) 6_667 . ?
O8 Ca1 O7 73.8(2) . . ?
O5 Ca1 O1 86.6(3) 2_665 2_655 ?
O3 Ca1 O1 140.2(3) 6_667 2_655 ?
O3 Ca1 O1 66.0(2) 2_655 2_655 ?
O2 Ca1 O1 66.9(2) 2_655 2_655 ?
O6 Ca1 O1 89.7(3) 8_755 2_655 ?
O2 Ca1 O1 137.0(2) 6_667 2_655 ?
O8 Ca1 O1 140.5(2) . 2_655 ?
O7 Ca1 O1 66.7(2) . 2_655 ?
O5 Ca1 U1 94.5(2) 2_665 2_655 ?
O3 Ca1 U1 111.3(2) 6_667 2_655 ?
O3 Ca1 U1 39.23(16) 2_655 2_655 ?
O2 Ca1 U1 38.85(17) 2_655 2_655 ?
O6 Ca1 U1 94.0(2) 8_755 2_655 ?
O2 Ca1 U1 111.04(18) 6_667 2_655 ?
O8 Ca1 U1 169.66(18) . 2_655 ?
O7 Ca1 U1 96.35(18) . 2_655 ?
O1 Ca1 U1 29.94(14) 2_655 2_655 ?
O5 Ca1 Ca1 100.1(2) 2_665 5_767 ?
O3 Ca1 Ca1 41.4(2) 6_667 5_767 ?
O3 Ca1 Ca1 41.04(19) 2_655 5_767 ?
O2 Ca1 Ca1 42.97(17) 2_655 5_767 ?
O6 Ca1 Ca1 103.6(2) 8_755 5_767 ?
O2 Ca1 Ca1 41.85(17) 6_667 5_767 ?
O8 Ca1 Ca1 115.69(19) . 5_767 ?
O7 Ca1 Ca1 170.1(2) . 5_767 ?
O1 Ca1 Ca1 103.78(16) 2_655 5_767 ?
U1 Ca1 Ca1 73.98(7) 2_655 5_767 ?
O5 Ca1 O4 111.4(3) 2_665 . ?
O3 Ca1 O4 94.0(2) 6_667 . ?
O3 Ca1 O4 166.0(2) 2_655 . ?
O2 Ca1 O4 130.3(2) 2_655 . ?
O6 Ca1 O4 48.5(2) 8_755 . ?
O2 Ca1 O4 112.3(2) 6_667 . ?
O8 Ca1 O4 37.96(19) . . ?
O7 Ca1 O4 51.9(2) . . ?
O1 Ca1 O4 110.64(18) 2_655 . ?
U1 Ca1 O4 132.79(11) 2_655 . ?
Ca1 Ca1 O4 133.87(15) 5_767 . ?
U1 O1 Ca1 103.0(3) . 2_654 ?
U1 O1 O3 54.6(2) . . ?
Ca1 O1 O3 52.4(2) 2_654 . ?
U1 O1 O2 53.2(2) . . ?
Ca1 O1 O2 52.23(19) 2_654 . ?
O3 O1 O2 30.7(2) . . ?
U1 O1 O7 155.3(3) . 2_654 ?
Ca1 O1 O7 53.5(2) 2_654 2_654 ?
O3 O1 O7 104.8(3) . 2_654 ?
O2 O1 O7 102.1(3) . 2_654 ?
U1 O1 O8 110.7(3) . 8_755 ?
Ca1 O1 O8 108.9(3) 2_654 8_755 ?
O3 O1 O8 105.6(3) . 8_755 ?
O2 O1 O8 136.2(3) . 8_755 ?
O7 O1 O8 86.8(3) 2_654 8_755 ?
O3 O2 U1 71.6(4) . . ?
O3 O2 Ca1 71.8(4) . 2_654 ?
U1 O2 Ca1 98.9(3) . 2_654 ?
O3 O2 Ca1 69.4(4) . 6_557 ?
U1 O2 Ca1 131.5(3) . 6_557 ?
Ca1 O2 Ca1 95.2(3) 2_654 6_557 ?
O3 O2 O1 73.3(4) . . ?
U1 O2 O1 40.22(17) . . ?
Ca1 O2 O1 60.9(2) 2_654 . ?
Ca1 O2 O1 140.6(3) 6_557 . ?
O3 O2 O3 87.0(4) . 5_656 ?
U1 O2 O3 149.7(4) . 5_656 ?
Ca1 O2 O3 52.9(2) 2_654 5_656 ?
Ca1 O2 O3 52.9(2) 6_557 5_656 ?
O1 O2 O3 113.7(3) . 5_656 ?
O2 O3 U1 70.3(4) . . ?
O2 O3 Ca1 75.2(4) . 6_557 ?
U1 O3 Ca1 135.0(4) . 6_557 ?
O2 O3 Ca1 72.5(4) . 2_654 ?
U1 O3 Ca1 98.8(3) . 2_654 ?
Ca1 O3 Ca1 97.6(3) 6_557 2_654 ?
O2 O3 O1 76.1(4) . . ?
U1 O3 O1 40.75(19) . . ?
Ca1 O3 O1 148.6(3) 6_557 . ?
Ca1 O3 O1 61.6(2) 2_654 . ?
O2 O3 O2 93.0(4) . 5_656 ?
U1 O3 O2 152.9(4) . 5_656 ?
Ca1 O3 O2 53.8(2) 6_557 5_656 ?
Ca1 O3 O2 55.0(2) 2_654 5_656 ?
O1 O3 O2 115.8(4) . 5_656 ?
O4 O4 U1 70.65(17) 3_656 . ?
O4 O4 O5 99.5(9) 3_656 6_557 ?
U1 O4 O5 107.4(4) . 6_557 ?
O4 O4 O8 110.2(4) 3_656 . ?
U1 O4 O8 154.0(5) . . ?
O5 O4 O8 98.1(3) 6_557 . ?
O4 O4 O1 76.4(6) 3_656 3_656 ?
U1 O4 O1 38.22(19) . 3_656 ?
O5 O4 O1 69.2(3) 6_557 3_656 ?
O8 O4 O1 166.9(4) . 3_656 ?
O4 O4 O2 119.44(19) 3_656 3_656 ?
U1 O4 O2 48.79(19) . 3_656 ?
O5 O4 O2 97.5(3) 6_557 3_656 ?
O8 O4 O2 124.1(4) . 3_656 ?
O1 O4 O2 56.9(2) 3_656 3_656 ?
Ca1 O5 O4 134.3(4) 2_664 6_667 ?
Ca1 O5 O6 102.1(3) 2_664 2_664 ?
O4 O5 O6 90.5(3) 6_667 2_664 ?
Ca1 O5 O2 52.2(2) 2_664 5_666 ?
O4 O5 O2 153.1(4) 6_667 5_666 ?
O6 O5 O2 63.7(3) 2_664 5_666 ?
Ca1 O5 O3 49.3(2) 2_664 1_565 ?
O4 O5 O3 151.8(4) 6_667 1_565 ?
O6 O5 O3 117.1(3) 2_664 1_565 ?
O2 O5 O3 55.1(2) 5_666 1_565 ?
Ca1 O5 O1 165.2(4) 2_664 8_765 ?
O4 O5 O1 60.1(2) 6_667 8_765 ?
O6 O5 O1 71.6(3) 2_664 8_765 ?
O2 O5 O1 113.8(3) 5_666 8_765 ?
O3 O5 O1 120.8(3) 1_565 8_765 ?
Ca1 O6 O9 106.0(4) 8_765 . ?
Ca1 O6 O7 53.6(2) 8_765 8_765 ?
O9 O6 O7 151.4(4) . 8_765 ?
Ca1 O6 O5 104.4(3) 8_765 2_665 ?
O9 O6 O5 131.5(4) . 2_665 ?
O7 O6 O5 76.6(3) 8_765 2_665 ?
Ca1 O6 O4 95.7(3) 8_765 8_765 ?
O9 O6 O4 102.6(3) . 8_765 ?
O7 O6 O4 64.6(3) 8_765 8_765 ?
O5 O6 O4 111.0(3) 2_665 8_765 ?
Ca1 O6 O8 50.4(2) 8_765 8_765 ?
O9 O6 O8 93.9(4) . 8_765 ?
O7 O6 O8 58.0(2) 8_765 8_765 ?
O5 O6 O8 134.5(3) 2_665 8_765 ?
O4 O6 O8 50.1(2) 8_765 8_765 ?
Ca1 O7 O8 129.7(4) . 5_667 ?
Ca1 O7 O1 59.8(2) . 2_655 ?
O8 O7 O1 119.6(3) 5_667 2_655 ?
Ca1 O7 O6 51.9(2) . 8_755 ?
O8 O7 O6 163.1(4) 5_667 8_755 ?
O1 O7 O6 76.6(3) 2_655 8_755 ?
Ca1 O7 O8 53.0(2) . . ?
O8 O7 O8 102.4(3) 5_667 . ?
O1 O7 O8 112.8(3) 2_655 . ?
O6 O7 O8 64.3(3) 8_755 . ?
Ca1 O7 O9 129.7(3) . 5_667 ?
O8 O7 O9 83.6(3) 5_667 5_667 ?
O1 O7 O9 71.2(2) 2_655 5_667 ?
O6 O7 O9 107.8(3) 8_755 5_667 ?
O8 O7 O9 168.8(4) . 5_667 ?
Ca1 O8 O4 107.1(3) . . ?
Ca1 O8 O7 112.4(3) . 5_667 ?
O4 O8 O7 93.1(3) . 5_667 ?
Ca1 O8 O1 107.7(3) . 8_765 ?
O4 O8 O1 124.8(3) . 8_765 ?
O7 O8 O1 111.2(3) 5_667 8_765 ?
Ca1 O8 O7 53.2(2) . . ?
O4 O8 O7 70.2(3) . . ?
O7 O8 O7 77.6(3) 5_667 . ?
O1 O8 O7 160.5(3) 8_765 . ?
Ca1 O8 O3 50.26(18) . 6_667 ?
O4 O8 O3 119.5(4) . 6_667 ?
O7 O8 O3 145.5(3) 5_667 6_667 ?
O1 O8 O3 60.9(2) 8_765 6_667 ?
O7 O8 O3 101.7(3) . 6_667 ?
O6 O9 O6 175.6(7) . 3_656 ?
O6 O9 O3 67.1(3) . 3_666 ?
O6 O9 O3 117.1(4) 3_656 3_666 ?
O6 O9 O3 117.1(4) . 1_565 ?
O6 O9 O3 67.1(3) 3_656 1_565 ?
O3 O9 O3 60.3(4) 3_666 1_565 ?
O6 O9 O7 110.5(4) . 7_565 ?
O6 O9 O7 66.4(3) 3_656 7_565 ?
O3 O9 O7 154.9(3) 3_666 7_565 ?
O3 O9 O7 103.6(2) 1_565 7_565 ?
O6 O9 O7 66.4(3) . 5_667 ?
O6 O9 O7 110.5(4) 3_656 5_667 ?
O3 O9 O7 103.6(2) 3_666 5_667 ?
O3 O9 O7 154.9(3) 1_565 5_667 ?
O7 O9 O7 97.5(5) 7_565 5_667 ?

loop_
_geom_bond_atom_site_label_1
_geom_bond_atom_site_label_2
_geom_bond_distance
_geom_bond_site_symmetry_2
_geom_bond_publ_flag
U1 O1 1.840(6) . ?
U1 O1 1.840(6) 3_656 ?
U1 O2 2.282(7) . ?
U1 O2 2.282(7) 3_656 ?
U1 O3 2.299(7) . ?
U1 O3 2.299(7) 3_656 ?
U1 O4 2.311(6) . ?
U1 O4 2.311(6) 3_656 ?
U1 Ca1 3.593(2) 2_654 ?
U1 Ca1 3.593(2) 4_457 ?
U1 O8 3.934(7) 6_557 ?
U1 O8 3.934(7) 8_755 ?
Ca1 O5 2.395(8) 2_665 ?
Ca1 O3 2.417(9) 6_667 ?
Ca1 O3 2.433(9) 2_655 ?
Ca1 O2 2.444(7) 2_655 ?
Ca1 O6 2.456(8) 8_755 ?
Ca1 O2 2.497(7) 6_667 ?
Ca1 O8 2.504(7) . ?
Ca1 O7 2.512(8) . ?
Ca1 O1 2.701(7) 2_655 ?
Ca1 U1 3.593(2) 2_655 ?
Ca1 Ca1 3.649(4) 5_767 ?
Ca1 O4 4.177(9) . ?
O1 Ca1 2.701(7) 2_654 ?
O1 O3 2.807(11) . ?
O1 O2 2.845(9) . ?
O1 O7 2.870(10) 2_654 ?
O1 O8 2.887(9) 8_755 ?
O2 O3 1.495(9) . ?
O2 Ca1 2.444(7) 2_654 ?
O2 Ca1 2.497(7) 6_557 ?
O2 O3 2.902(10) 5_656 ?
O3 Ca1 2.417(8) 6_557 ?
O3 Ca1 2.433(9) 2_654 ?
O3 O2 2.902(10) 5_656 ?
O4 O4 1.532(13) 3_656 ?
O4 O5 2.654(14) 6_557 ?
O4 O8 2.688(10) . ?
O4 O1 2.974(11) 3_656 ?
O4 O2 3.000(9) 3_656 ?
O5 Ca1 2.395(8) 2_664 ?
O5 O4 2.654(14) 6_667 ?
O5 O6 3.012(12) 2_664 ?
O5 O2 3.098(11) 5_666 ?
O5 O3 3.179(12) 1_565 ?
O5 O1 3.209(10) 8_765 ?
O6 Ca1 2.456(8) 8_765 ?
O6 O9 2.875(8) . ?
O6 O7 3.004(12) 8_765 ?
O6 O5 3.012(12) 2_665 ?
O6 O4 3.143(14) 8_765 ?
O6 O8 3.203(11) 8_765 ?
O7 O8 2.793(11) 5_667 ?
O7 O1 2.870(10) 2_655 ?
O7 O6 3.004(12) 8_755 ?
O7 O8 3.013(10) . ?
O7 O9 3.187(12) 5_667 ?
O8 O7 2.793(11) 5_667 ?
O8 O1 2.887(10) 8_765 ?
O8 O3 3.061(11) 6_667 ?
O9 O6 2.875(8) 3_656 ?
O9 O3 3.009(14) 3_666 ?
O9 O3 3.009(14) 1_565 ?
O9 O7 3.187(12) 7_565 ?
O9 O7 3.187(12) 5_667 ?
